data_2205261
loop_
_publ_author_name
'Fang Sheng'
'Chao-Hong He'
'Xian-Hui Liang'
'Wei-Ke Su'

_publ_section_title
;
 <i>threo</i>-3,4-Dihydroxyhexane-2,5-dione
;
_journal_issue 3
_journal_name_full 'Acta Crystallographica Section E'
_journal_page_first o788
_journal_page_last o789
_journal_paper_doi 10.1107/S1600536805005556
_journal_volume 61
_journal_year 2005
_chemical_formula_iupac 'C6 H10 O4'
_chemical_formula_moiety 'C6 H10 O4'
_chemical_formula_sum 'C6 H10 O4'
_chemical_formula_weight 146.14
_chemical_name_systematic
;
threo-3,4-dihydroxyhexane-2,5-dione
;
_space_group_IT_number 15
_symmetry_cell_setting monoclinic
_symmetry_space_group_name_Hall '-C 2yc'
_symmetry_space_group_name_H-M 'C 1 2/c 1'
_atom_sites_solution_hydrogens geom
_atom_sites_solution_primary direct
_atom_sites_solution_secondary difmap
_audit_creation_method SHELXL-97
_cell_angle_alpha 90.00
_cell_angle_beta 130.910(3)
_cell_angle_gamma 90.00
_cell_formula_units_Z 4
_cell_length_a 17.041(4)
_cell_length_b 4.8657(10)
_cell_length_c 11.656(3)
_cell_measurement_reflns_used 791
_cell_measurement_temperature 298(2)
_cell_measurement_theta_max 24.48
_cell_measurement_theta_min 3.15
_cell_volume 730.4(3)
_computing_cell_refinement 'SAINT (Bruker, 2002)'
_computing_data_collection 'SMART (Bruker, 2002)'
_computing_data_reduction SAINT
_computing_molecular_graphics 'XP (Bruker, 2002)'
_computing_publication_material SHELXL97
_computing_structure_refinement 'SHELXL97 (Sheldrick, 1997)'
_computing_structure_solution 'SHELXS97 (Sheldrick, 1997)'
_diffrn_ambient_temperature 298(2)
_diffrn_measured_fraction_theta_full 1.000
_diffrn_measured_fraction_theta_max 1.000
_diffrn_measurement_device_type 'Bruker APEX area-detector'
_diffrn_measurement_method '\f and \w'
_diffrn_radiation_monochromator graphite
_diffrn_radiation_source 'fine-focus sealed tube'
_diffrn_radiation_type MoK\a
_diffrn_radiation_wavelength 0.71073
_diffrn_reflns_av_R_equivalents 0.0222
_diffrn_reflns_av_sigmaI/netI 0.0255
_diffrn_reflns_limit_h_max 20
_diffrn_reflns_limit_h_min -19
_diffrn_reflns_limit_k_max 5
_diffrn_reflns_limit_k_min -5
_diffrn_reflns_limit_l_max 10
_diffrn_reflns_limit_l_min -13
_diffrn_reflns_number 1780
_diffrn_reflns_theta_full 25.19
_diffrn_reflns_theta_max 25.19
_diffrn_reflns_theta_min 3.16
_diffrn_standards_decay_% 0
_diffrn_standards_interval_time 0
_diffrn_standards_number 0
_exptl_absorpt_coefficient_mu 0.112
_exptl_absorpt_correction_T_max 0.9757
_exptl_absorpt_correction_T_min 0.9644
_exptl_absorpt_correction_type multi-scan
_exptl_absorpt_process_details '(SADABS; Bruker, 2002)'
_exptl_crystal_colour Colorless
_exptl_crystal_density_diffrn 1.329
_exptl_crystal_density_method 'not measured'
_exptl_crystal_description Block
_exptl_crystal_F_000 312
_exptl_crystal_size_max 0.26
_exptl_crystal_size_mid 0.25
_exptl_crystal_size_min 0.22
_refine_diff_density_max 0.183
_refine_diff_density_min -0.161
_refine_ls_extinction_method none
_refine_ls_goodness_of_fit_ref 1.047
_refine_ls_hydrogen_treatment constr
_refine_ls_matrix_type full
_refine_ls_number_parameters 48
_refine_ls_number_reflns 652
_refine_ls_number_restraints 0
_refine_ls_restrained_S_all 1.047
_refine_ls_R_factor_all 0.0535
_refine_ls_R_factor_gt 0.0479
_refine_ls_shift/su_max 0.000
_refine_ls_shift/su_mean 0.000
_refine_ls_structure_factor_coef Fsqd
_refine_ls_weighting_details 'calc w = 1/[\s^2^(Fo^2^)+(0.0655P)^2^+0.5476P] where P = (Fo^2^+2Fc^2^)/3'
_refine_ls_weighting_scheme calc
_refine_ls_wR_factor_gt 0.1230
_refine_ls_wR_factor_ref 0.1284
_reflns_number_gt 580
_reflns_number_total 652
_reflns_threshold_expression I>2\s(I)
_cod_data_source_file fl6147.cif
_cod_data_source_block I
_cod_depositor_comments
;
The following automatic conversions were performed:
'_symmetry_cell_setting' value 'Monoclinic' changed to 'monoclinic'
according to '/home/saulius/struct/CIF-dictionaries/cif_core.dic'
dictionary named 'cif_core.dic' version 2.4.1 from 2010-06-29.

Automatic conversion script
Id: cif_fix_enum 1527 2010-12-29 10:47:43Z saulius 

The following automatic conversions were performed:

'_symmetry_cell_setting' value 'Monoclinic' changed to 'monoclinic'
according to /home/saulius/struct/CIF-dictionaries/cif_core.dic
dictionary named 'cif_core.dic' version 2.4.1 from 2010-06-29.

Automatic conversion script
Id: cif_fix_values 1715 2011-07-08 13:25:40Z adriana 
;
_cod_original_sg_symbol_Hall -C2yc
_cod_original_sg_symbol_H-M 'C 2/c'
_cod_database_code 2205261
_cod_database_fobs_code 2205261

loop_
_symmetry_equiv_pos_as_xyz
'x, y, z'
'-x, y, -z+1/2'
'x+1/2, y+1/2, z'
'-x+1/2, y+1/2, -z+1/2'
'-x, -y, -z'
'x, -y, z-1/2'
'-x+1/2, -y+1/2, -z'
'x+1/2, -y+1/2, z-1/2'

loop_
_atom_site_label
_atom_site_fract_x
_atom_site_fract_y
_atom_site_fract_z
_atom_site_U_iso_or_equiv
_atom_site_adp_type
_atom_site_calc_flag
_atom_site_refinement_flags
_atom_site_occupancy
_atom_site_type_symbol
O1 0.58833(12) 0.7146(3) 0.12074(18) 0.0608(5) Uani d . 1 O
O2 0.41927(12) 0.6742(4) 0.08467(17) 0.0634(6) Uani d . 1 O
H2 0.4344 0.6065 0.0369 0.095 Uiso calc R 1 H
C1 0.66922(17) 1.0785(5) 0.2980(3) 0.0592(6) Uani d . 1 C
H1A 0.7140 1.0063 0.3994 0.089 Uiso calc R 1 H
H1B 0.6401 1.2497 0.2955 0.089 Uiso calc R 1 H
H1C 0.7085 1.1079 0.2667 0.089 Uiso calc R 1 H
C2 0.58435(15) 0.8800(4) 0.1937(2) 0.0419(5) Uani d . 1 C
C3 0.48714(13) 0.8920(4) 0.17381(19) 0.0406(5) Uani d . 1 C
H3 0.4510 1.0641 0.1216 0.049 Uiso calc R 1 H

loop_
_atom_site_aniso_label
_atom_site_aniso_U_11
_atom_site_aniso_U_22
_atom_site_aniso_U_33
_atom_site_aniso_U_12
_atom_site_aniso_U_13
_atom_site_aniso_U_23
O1 0.0674(10) 0.0696(11) 0.0621(9) -0.0024(8) 0.0497(9) -0.0123(8)
O2 0.0591(9) 0.0843(12) 0.0575(9) -0.0256(8) 0.0429(8) -0.0319(8)
C1 0.0537(12) 0.0634(14) 0.0654(14) -0.0088(10) 0.0412(11) -0.0057(11)
C2 0.0473(10) 0.0471(11) 0.0356(9) 0.0030(8) 0.0290(8) 0.0068(8)
C3 0.0420(10) 0.0459(11) 0.0332(9) -0.0003(8) 0.0244(8) -0.0001(7)

loop_
_atom_type_symbol
_atom_type_description
_atom_type_scat_dispersion_real
_atom_type_scat_dispersion_imag
_atom_type_scat_source
C C 0.0033 0.0016 'International Tables Vol C Tables 4.2.6.8 and 6.1.1.4'
H H 0.0000 0.0000 'International Tables Vol C Tables 4.2.6.8 and 6.1.1.4'
O O 0.0106 0.0060 'International Tables Vol C Tables 4.2.6.8 and 6.1.1.4'

loop_
_geom_angle_atom_site_label_1
_geom_angle_atom_site_label_2
_geom_angle_atom_site_label_3
_geom_angle_site_symmetry_1
_geom_angle_site_symmetry_3
_geom_angle
_geom_angle_publ_flag
C3 O2 H2 . . 109.5 yes
C2 C1 H1A . . 109.5 no
C2 C1 H1B . . 109.5 no
H1A C1 H1B . . 109.5 no
C2 C1 H1C . . 109.5 yes
H1A C1 H1C . . 109.5 no
H1B C1 H1C . . 109.5 no
O1 C2 C1 . . 122.58(18) yes
O1 C2 C3 . . 118.61(17) yes
C1 C2 C3 . . 118.78(17) yes
O2 C3 C2 . . 111.88(16) yes
O2 C3 C3 . 2_655 109.36(13) yes
C2 C3 C3 . 2_655 111.71(17) yes
O2 C3 H3 . . 107.9 no
C2 C3 H3 . . 107.9 no
C3 C3 H3 2_655 . 107.9 no

loop_
_geom_bond_atom_site_label_1
_geom_bond_atom_site_label_2
_geom_bond_site_symmetry_2
_geom_bond_distance
_geom_bond_publ_flag
O1 C2 . 1.205(2) yes
O2 C3 . 1.402(2) yes
O2 H2 . 0.8200 yes
C1 C2 . 1.483(3) yes
C1 H1A . 0.9600 no
C1 H1B . 0.9600 no
C1 H1C . 0.9600 no
C2 C3 . 1.516(3) yes
C3 C3 2_655 1.526(3) yes
C3 H3 . 0.9800 no

loop_
_geom_hbond_atom_site_label_D
_geom_hbond_atom_site_label_H
_geom_hbond_atom_site_label_A
_geom_hbond_site_symmetry_A
_geom_hbond_distance_DH
_geom_hbond_distance_HA
_geom_hbond_distance_DA
_geom_hbond_angle_DHA
O2 H2 O1 . 0.82 2.18 2.632(2) 115
O2 H2 O1 5_665 0.82 2.24 2.987(2) 151
